data_1569332
loop_
_publ_author_name
'Korzun, Andr&#xe9;'
'Crespi, Stefano'
'Golz, Christopher'
'Bismuto, Alessandro'

_publ_section_title
;
 Replacing the BO in BODIPY: unlocking the path to SBDIPY and BIDIPY
 chromophores.
;
_journal_issue 24
_journal_name_full 'Chemical science'
_journal_page_first 6579
_journal_page_last 6584
_journal_paper_doi 10.1039/d3sc01493b
_journal_volume 14
_journal_year 2023
_chemical_formula_moiety 'C13 H15 Cl N2 Sb, C32 H12 B F24, 1.5(C6 H6)'
_chemical_formula_sum 'C54 H36 B Cl F24 N2 Sb'
_chemical_formula_weight 1336.86
_space_group_crystal_system triclinic
_space_group_IT_number 2
_space_group_name_Hall '-P 1'
_space_group_name_H-M_alt 'P -1'
_atom_sites_solution_hydrogens geom
_atom_sites_solution_primary dual
_audit_creation_date 2022-06-29
_audit_creation_method
;
FinalCif V106 by Daniel Kratzert, Freiburg 2022,
https://dkratzert.de/finalcif.html
;
_audit_update_record
;
2023-02-13 deposited with the CCDC.	2023-05-29 downloaded from the CCDC.
;
_cell_angle_alpha 79.607(7)
_cell_angle_beta 75.288(7)
_cell_angle_gamma 80.032(7)
_cell_formula_units_Z 2
_cell_length_a 12.379(4)
_cell_length_b 12.587(4)
_cell_length_c 18.983(6)
_cell_measurement_reflns_used 9906
_cell_measurement_temperature 100.00
_cell_measurement_theta_max 26.773
_cell_measurement_theta_min 2.224
_cell_volume 2788.6(15)
_computing_cell_refinement 'SAINT V8.40A (Bruker, 2019)'
_computing_data_collection 'Bruker BIS V6.2.14/2020-04-30'
_computing_data_reduction 'SAINT V8.40A (Bruker, 2019)'
_computing_molecular_graphics 'Olex2 1.5 (Dolomanov et al., 2009)'
_computing_publication_material 'Olex2 1.5 (Dolomanov et al., 2009)'
_computing_structure_refinement 'XL  (Sheldrick, 2008)'
_computing_structure_solution 'XT  (Sheldrick, 2015)'
_diffrn_ambient_environment N~2~
_diffrn_ambient_temperature 100.00
_diffrn_detector CPAD
_diffrn_detector_area_resol_mean 7.41
_diffrn_detector_type 'Bruker PHOTON III'
_diffrn_measured_fraction_theta_full 0.999
_diffrn_measured_fraction_theta_max 0.994
_diffrn_measurement_device 'four-circle diffractometer'
_diffrn_measurement_device_type 'Bruker D8 VENTURE dual wavelength Mo/Cu'
_diffrn_measurement_method '\w and \f scans'
_diffrn_measurement_specimen_support 'MiTeGen micromount'
_diffrn_radiation_monochromator 'mirror optics'
_diffrn_radiation_probe x-ray
_diffrn_radiation_type MoK\a
_diffrn_radiation_wavelength 0.71073
_diffrn_reflns_av_R_equivalents 0.0577
_diffrn_reflns_av_unetI/netI 0.0402
_diffrn_reflns_Laue_measured_fraction_full 0.999
_diffrn_reflns_Laue_measured_fraction_max 0.994
_diffrn_reflns_limit_h_max 16
_diffrn_reflns_limit_h_min -15
_diffrn_reflns_limit_k_max 16
_diffrn_reflns_limit_k_min -16
_diffrn_reflns_limit_l_max 24
_diffrn_reflns_limit_l_min -24
_diffrn_reflns_number 84600
_diffrn_reflns_point_group_measured_fraction_full 0.999
_diffrn_reflns_point_group_measured_fraction_max 0.994
_diffrn_reflns_theta_full 25.242
_diffrn_reflns_theta_max 27.959
_diffrn_reflns_theta_min 2.132
_diffrn_source 'microfocus sealed X-ray tube'
_diffrn_source_current 1.0
_diffrn_source_power 0.05
_diffrn_source_type 'Incoatec I\ms'
_diffrn_source_voltage 50.0
_diffrn_standards_number 0
_exptl_absorpt_coefficient_mu 0.661
_exptl_absorpt_correction_T_max 0.3985
_exptl_absorpt_correction_T_min 0.3489
_exptl_absorpt_correction_type multi-scan
_exptl_absorpt_process_details
;
SADABS-2016/2 (Bruker,2016/2) was used for absorption correction.
wR2(int) was 0.1141 before and 0.0603 after correction.
The Ratio of minimum to maximum transmission is 0.8755.
The \l/2 correction factor is Not present.
;
_exptl_crystal_colour orange
_exptl_crystal_colour_primary orange
_exptl_crystal_density_diffrn 1.592
_exptl_crystal_description plate
_exptl_crystal_F_000 1326
_exptl_crystal_size_max 0.135
_exptl_crystal_size_mid 0.114
_exptl_crystal_size_min 0.043
_refine_diff_density_max 0.960
_refine_diff_density_min -0.980
_refine_diff_density_rms 0.089
_refine_ls_extinction_method none
_refine_ls_goodness_of_fit_ref 1.068
_refine_ls_hydrogen_treatment constr
_refine_ls_matrix_type full
_refine_ls_number_parameters 947
_refine_ls_number_reflns 13335
_refine_ls_number_restraints 161
_refine_ls_restrained_S_all 1.080
_refine_ls_R_factor_all 0.0569
_refine_ls_R_factor_gt 0.0445
_refine_ls_shift/su_max 0.003
_refine_ls_shift/su_mean 0.000
_refine_ls_structure_factor_coef Fsqd
_refine_ls_weighting_details 'w=1/[\s^2^(Fo^2^)+(0.0602P)^2^+2.6364P] where P=(Fo^2^+2Fc^2^)/3'
_refine_ls_weighting_scheme calc
_refine_ls_wR_factor_gt 0.1123
_refine_ls_wR_factor_ref 0.1195
_reflns_Friedel_coverage 0.000
_reflns_number_gt 10899
_reflns_number_total 13335
_reflns_threshold_expression 'I > 2\s(I)'
_cod_data_source_file d3sc01493b2.cif
_cod_data_source_block mo_1708_cg_0m
_cod_original_cell_volume 2788.7(14)
_cod_database_code 1569332
_shelx_shelxl_version_number 2018/3
_olex2_refinement_description
;
1. Fixed Uiso
 At 1.2 times of:
  All C(H) groups
 At 1.5 times of:
  All C(H,H,H) groups
2. Restrained distances
 C24-C23 = C21-C20 = C20-C25
 1.37 with sigma of 0.02
 C24-C25
 1.38 with sigma of 0.02
 C23-C22 = C22-C21
 1.36 with sigma of 0.02
 C24-C20
 2.38 with sigma of 0.04
 C24-C22 = C22-C20 = C21-C25
 2.37 with sigma of 0.04
 C23-C21
 2.36 with sigma of 0.04
 F22A-C57 \\sim F22B-C57
 with sigma of 0.02
 F18A-C41 \\sim F18B-C41
 with sigma of 0.02
 F23A-C57 \\sim F23B-C57
 with sigma of 0.02
 F24A-C57 \\sim F24B-C57
 with sigma of 0.02
 F21A-C56 \\sim F21B-C56
 with sigma of 0.02
 F19A-C56 \\sim F19B-C56
 with sigma of 0.02
 F20A-C56 \\sim F20B-C56
 with sigma of 0.02
 F16A-C41 \\sim F16B-C41
 with sigma of 0.02
 F17A-C41 \\sim F17B-C41
 with sigma of 0.02
 F2A-C32 \\sim F3B-C32
 with sigma of 0.02
 F3A-C32 \\sim F1B-C32
 with sigma of 0.02
 F1A-C32 \\sim F2B-C32
 with sigma of 0.02
 C33-F5A \\sim C33-F5B
 with sigma of 0.02
 C33-F6A \\sim C33-F6B
 with sigma of 0.02
 F7A-C48 \\sim F7B-C48
 with sigma of 0.02
 C33-F4A \\sim C33-F4B
 with sigma of 0.02
 F8A-C48 \\sim F8B-C48
 with sigma of 0.02
 F9A-C48 \\sim F9B-C48
 with sigma of 0.02
3. Uiso/Uaniso restraints and constraints
Uanis(F21B) \\sim Ueq: with sigma of 0.005 and sigma for terminal atoms of 0.01
4. Rigid body (RIGU) restrains
 F17B, F16B, F18B, C41
 with sigma for 1-2 distances of 0.001 and sigma for 1-3 distances of 0.002
 F23B, C57, F24B, F22B
 with sigma for 1-2 distances of 0.004 and sigma for 1-3 distances of 0.008
 C56, F19B, F21B, F20B
 with sigma for 1-2 distances of 0.001 and sigma for 1-3 distances of 0.002
 F16A, F17A, F18A, C41
 with sigma for 1-2 distances of 0.004 and sigma for 1-3 distances of 0.004
 F3B, F2B, C32, F1B
 with sigma for 1-2 distances of 0.002 and sigma for 1-3 distances of 0.004
 F6B, C33, F5B, F4B
 with sigma for 1-2 distances of 0.001 and sigma for 1-3 distances of 0.002
 F7B, C48, F8B, F9B
 with sigma for 1-2 distances of 0.001 and sigma for 1-3 distances of 0.002
5. Others
 Sof(F6B)=Sof(F5B)=Sof(F4B)=1-FVAR(1)
 Sof(F4A)=Sof(F5A)=Sof(F6A)=FVAR(1)
 Sof(F3B)=Sof(F2B)=Sof(F1B)=1-FVAR(2)
 Sof(F2A)=Sof(F1A)=Sof(F3A)=FVAR(2)
 Sof(F19B)=Sof(F20B)=Sof(F21B)=1-FVAR(3)
 Sof(F19A)=Sof(F20A)=Sof(F21A)=FVAR(3)
 Sof(F24B)=Sof(F23B)=Sof(F22B)=1-FVAR(4)
 Sof(F22A)=Sof(F23A)=Sof(F24A)=FVAR(4)
 Sof(F8B)=Sof(F7B)=Sof(F9B)=1-FVAR(5)
 Sof(F7A)=Sof(F8A)=Sof(F9A)=FVAR(5)
 Sof(F17B)=Sof(F16B)=Sof(F18B)=1-FVAR(6)
 Sof(F16A)=Sof(F17A)=Sof(F18A)=FVAR(6)
 Fixed Sof: C20(0.5) H20(0.5) C21(0.5) H21(0.5) C22(0.5) H22(0.5) C23(0.5)
 H23(0.5) C24(0.5) H24(0.5) C25(0.5) H25(0.5)
6.a Aromatic/amide H refined with riding coordinates:
 C3(H3), C6(H6), C9(H9), C27(H27), C29(H29), C31(H31), C35(H35), C37(H37),
 C39(H39), C43(H43), C45(H45), C47(H47), C51(H51), C53(H53), C55(H55), C14(H14),
  C15(H15), C16(H16), C17(H17), C18(H18), C19(H19), C20(H20), C21(H21),
 C22(H22), C23(H23), C24(H24), C25(H25)
6.b Idealised Me refined as rotating group:
 C1(H1A,H1B,H1C), C11(H11A,H11B,H11C), C12(H12A,H12B,H12C), C13(H13A,H13B,H13C)
;
_olex2_submission_special_instructions 'No special instructions were received'
_shelx_space_group_comment
;
The symmetry employed for this shelxl refinement is uniquely defined
by the following loop, which should always be used as a source of
symmetry information in preference to the above space-group names.
They are only intended as comments.
;
_shelx_estimated_absorpt_t_min 0.916
_shelx_estimated_absorpt_t_max 0.972
_olex2_diffrn_ambient_temperature_device 'Oxford Cryostream 800'

loop_
_space_group_symop_operation_xyz
'x, y, z'
'-x, -y, -z'

loop_
_atom_site_label
_atom_site_type_symbol
_atom_site_fract_x
_atom_site_fract_y
_atom_site_fract_z
_atom_site_U_iso_or_equiv
_atom_site_adp_type
_atom_site_occupancy
_atom_site_site_symmetry_order
_atom_site_calc_flag
_atom_site_refinement_flags_posn
_atom_site_refinement_flags_adp
_atom_site_refinement_flags_occupancy
_atom_site_disorder_assembly
_atom_site_disorder_group
Sb1 Sb -0.09260(2) 1.20502(2) 0.24155(2) 0.02448(7) Uani 1 1 d . . . . .
Cl1 Cl -0.19451(7) 1.27076(6) 0.14891(4) 0.03290(16) Uani 1 1 d . . . . .
N1 N 0.0190(2) 1.0928(2) 0.18345(16) 0.0328(6) Uani 1 1 d . . . . .
N2 N -0.18897(19) 1.08203(18) 0.28956(14) 0.0240(5) Uani 1 1 d . . . . .
C1 C 0.1473(3) 1.2298(3) 0.1168(3) 0.0572(12) Uani 1 1 d . . . . .
H1A H 0.228847 1.228510 0.097712 0.086 Uiso 1 1 calc R U . . .
H1B H 0.122843 1.269067 0.159510 0.086 Uiso 1 1 calc R U . . .
H1C H 0.108197 1.266770 0.078452 0.086 Uiso 1 1 calc R U . . .
C2 C 0.1201(3) 1.1156(3) 0.1394(2) 0.0432(9) Uani 1 1 d . . . . .
C3 C 0.1853(3) 1.0189(3) 0.1201(2) 0.0473(10) Uani 1 1 d . . . . .
H3 H 0.259520 1.012506 0.089976 0.057 Uiso 1 1 calc R U . . .
C4 C 0.1233(3) 0.9329(3) 0.1524(2) 0.0404(8) Uani 1 1 d . . . . .
C5 C 0.0182(3) 0.9796(2) 0.19253(18) 0.0303(6) Uani 1 1 d . . . . .
C6 C -0.0717(2) 0.9275(2) 0.23338(17) 0.0283(6) Uani 1 1 d . . . . .
H6 H -0.065767 0.851802 0.231227 0.034 Uiso 1 1 calc R U . . .
C7 C -0.1694(2) 0.9734(2) 0.27710(17) 0.0246(6) Uani 1 1 d . . . . .
C8 C -0.2619(2) 0.9209(2) 0.32193(17) 0.0271(6) Uani 1 1 d . . . . .
C9 C -0.3335(2) 0.9988(2) 0.36084(17) 0.0273(6) Uani 1 1 d . . . . .
H9 H -0.402203 0.987170 0.395570 0.033 Uiso 1 1 calc R U . . .
C10 C -0.2882(2) 1.0972(2) 0.34063(16) 0.0238(6) Uani 1 1 d . . . . .
C11 C -0.3329(3) 1.2052(2) 0.36544(18) 0.0299(6) Uani 1 1 d . . . . .
H11A H -0.359713 1.255499 0.325766 0.045 Uiso 1 1 calc R U . . .
H11B H -0.272929 1.234324 0.378132 0.045 Uiso 1 1 calc R U . . .
H11C H -0.395462 1.196916 0.408752 0.045 Uiso 1 1 calc R U . . .
C12 C -0.2772(3) 0.8046(2) 0.3244(2) 0.0351(7) Uani 1 1 d . . . . .
H12A H -0.288306 0.794431 0.276865 0.053 Uiso 1 1 calc R U . . .
H12B H -0.343196 0.786806 0.363271 0.053 Uiso 1 1 calc R U . . .
H12C H -0.209999 0.756596 0.334640 0.053 Uiso 1 1 calc R U . . .
C13 C 0.1595(3) 0.8144(3) 0.1472(2) 0.0492(10) Uani 1 1 d . . . . .
H13A H 0.213389 0.785082 0.178063 0.074 Uiso 1 1 calc R U . . .
H13B H 0.195307 0.805107 0.095921 0.074 Uiso 1 1 calc R U . . .
H13C H 0.093566 0.775321 0.164061 0.074 Uiso 1 1 calc R U . . .
F6B F 0.2699(8) 0.9429(6) 0.3945(9) 0.061(4) Uani 0.295(9) 1 d D . P A 2
F24B F 0.4198(13) 0.129(2) 0.1629(14) 0.095(5) Uani 0.52(4) 1 d D . P B 2
F3B F 0.0281(9) 0.5289(9) 0.3878(13) 0.069(5) Uani 0.257(14) 1 d D . P C 2
F2B F -0.0067(18) 0.660(2) 0.3208(10) 0.076(6) Uani 0.257(14) 1 d D . P C 2
F2A F 0.0146(6) 0.6241(7) 0.3148(4) 0.073(2) Uani 0.743(14) 1 d D . P C 1
F1A F -0.0300(3) 0.7405(3) 0.3871(4) 0.0616(16) Uani 0.743(14) 1 d D . P C 1
F3A F 0.0098(3) 0.5759(6) 0.4296(3) 0.077(3) Uani 0.743(14) 1 d D . P C 1
F4A F 0.2553(3) 0.8872(4) 0.4548(3) 0.0695(18) Uani 0.705(9) 1 d D . P A 1
F5A F 0.4244(4) 0.8265(4) 0.4212(4) 0.087(3) Uani 0.705(9) 1 d D . P A 1
F6A F 0.3374(9) 0.9353(4) 0.3462(3) 0.119(3) Uani 0.705(9) 1 d D . P A 1
F7A F 0.6700(3) 0.38853(19) 0.47636(12) 0.0507(8) Uani 0.928(4) 1 d D . P D 1
F8A F 0.6266(2) 0.5583(2) 0.47835(12) 0.0456(7) Uani 0.928(4) 1 d D . P D 1
F9A F 0.7997(2) 0.4920(3) 0.45161(14) 0.0532(8) Uani 0.928(4) 1 d D . P D 1
F10 F 0.97106(16) 0.46569(18) 0.18116(13) 0.0525(6) Uani 1 1 d . . . . .
F11 F 0.92413(18) 0.63744(17) 0.17525(12) 0.0471(5) Uani 1 1 d . . . . .
F12 F 0.86950(17) 0.5505(2) 0.10660(11) 0.0484(5) Uani 1 1 d . . . . .
F13 F 0.34030(19) 0.55166(19) -0.04807(10) 0.0460(5) Uani 1 1 d . . . . .
F14 F 0.19498(18) 0.5830(2) 0.03637(14) 0.0621(7) Uani 1 1 d . . . . .
F15 F 0.3013(2) 0.42941(17) 0.04376(14) 0.0635(8) Uani 1 1 d . . . . .
F16A F 0.4366(3) 0.9013(2) 0.0068(2) 0.0436(8) Uani 0.854(9) 1 d D . P E 1
F17A F 0.5130(5) 0.8880(2) 0.09547(16) 0.0668(16) Uani 0.854(9) 1 d D . P E 1
F18A F 0.6054(3) 0.8264(3) -0.0035(3) 0.0701(15) Uani 0.854(9) 1 d D . P E 1
F19A F 0.2865(3) 0.1046(2) 0.46274(13) 0.0692(12) Uani 0.912(4) 1 d D . P F 1
F20A F 0.2388(2) 0.2685(2) 0.48422(12) 0.0464(7) Uani 0.912(4) 1 d D . P F 1
F21A F 0.4000(2) 0.1891(2) 0.49387(11) 0.0490(8) Uani 0.912(4) 1 d D . P F 1
F22A F 0.5612(18) 0.0390(11) 0.2236(9) 0.069(4) Uani 0.48(4) 1 d D . P B 1
F23A F 0.5681(14) 0.1692(13) 0.1351(6) 0.052(3) Uani 0.48(4) 1 d D . P B 1
F24A F 0.4188(11) 0.0943(14) 0.1802(9) 0.063(4) Uani 0.48(4) 1 d D . P B 1
C26 C 0.3582(2) 0.5995(2) 0.30827(14) 0.0175(5) Uani 1 1 d . . . . .
C27 C 0.3836(2) 0.6871(2) 0.33445(14) 0.0195(5) Uani 1 1 d . . . . .
H27 H 0.460175 0.697968 0.325916 0.023 Uiso 1 1 calc R U . . .
C28 C 0.3004(2) 0.7586(2) 0.37252(16) 0.0231(5) Uani 1 1 d . . . . .
C29 C 0.1878(2) 0.7478(2) 0.38524(16) 0.0249(6) Uani 1 1 d . . . . .
H29 H 0.131113 0.797446 0.410730 0.030 Uiso 1 1 calc R U . . .
C30 C 0.1602(2) 0.6620(2) 0.35959(16) 0.0241(6) Uani 1 1 d . . . . .
C31 C 0.2438(2) 0.5897(2) 0.32191(15) 0.0213(5) Uani 1 1 d . . . . .
H31 H 0.222229 0.531789 0.304929 0.026 Uiso 1 1 calc R U . . .
C32 C 0.0394(3) 0.6454(3) 0.3743(2) 0.0386(8) Uani 1 1 d D . . . .
C33 C 0.3334(3) 0.8515(2) 0.3986(2) 0.0352(7) Uani 1 1 d D . . . .
C34 C 0.4430(2) 0.5722(2) 0.17363(14) 0.0176(5) Uani 1 1 d . . . . .
C35 C 0.4825(2) 0.6719(2) 0.14125(14) 0.0199(5) Uani 1 1 d . . . . .
H35 H 0.521520 0.704437 0.167033 0.024 Uiso 1 1 calc R U . . .
C36 C 0.4668(2) 0.7246(2) 0.07331(15) 0.0233(5) Uani 1 1 d . . . . .
C37 C 0.4111(2) 0.6798(2) 0.03350(15) 0.0233(5) Uani 1 1 d . . . . .
H37 H 0.402261 0.714757 -0.013800 0.028 Uiso 1 1 calc R U . . .
C38 C 0.3686(2) 0.5826(2) 0.06445(15) 0.0212(5) Uani 1 1 d . . . . .
C39 C 0.3839(2) 0.5306(2) 0.13347(14) 0.0198(5) Uani 1 1 d . . . . .
H39 H 0.353033 0.464721 0.153761 0.024 Uiso 1 1 calc R U . . .
C40 C 0.3016(3) 0.5368(2) 0.02448(17) 0.0291(6) Uani 1 1 d . . . . .
C41 C 0.5085(3) 0.8331(3) 0.04324(17) 0.0328(7) Uani 1 1 d D . . . .
C42 C 0.5787(2) 0.5212(2) 0.27222(14) 0.0173(5) Uani 1 1 d . . . . .
C43 C 0.6773(2) 0.5319(2) 0.21680(15) 0.0207(5) Uani 1 1 d . . . . .
H43 H 0.673100 0.541989 0.166703 0.025 Uiso 1 1 calc R U . . .
C44 C 0.7816(2) 0.5281(2) 0.23375(16) 0.0230(5) Uani 1 1 d . . . . .
C45 C 0.7921(2) 0.5123(2) 0.30580(16) 0.0239(6) Uani 1 1 d . . . . .
H45 H 0.863177 0.509631 0.316925 0.029 Uiso 1 1 calc R U . . .
C46 C 0.6951(2) 0.5005(2) 0.36171(15) 0.0209(5) Uani 1 1 d . . . . .
C47 C 0.5918(2) 0.5049(2) 0.34461(14) 0.0180(5) Uani 1 1 d . . . . .
H47 H 0.527167 0.496549 0.383742 0.022 Uiso 1 1 calc R U . . .
C48 C 0.7002(2) 0.4842(2) 0.44100(16) 0.0268(6) Uani 1 1 d D . . . .
C49 C 0.8853(2) 0.5454(3) 0.17386(17) 0.0292(6) Uani 1 1 d . . . . .
C50 C 0.4327(2) 0.3923(2) 0.28012(14) 0.0175(5) Uani 1 1 d . . . . .
C51 C 0.4751(2) 0.3163(2) 0.23058(14) 0.0196(5) Uani 1 1 d . . . . .
H51 H 0.511738 0.340665 0.181363 0.023 Uiso 1 1 calc R U . . .
C52 C 0.4645(2) 0.2060(2) 0.25201(15) 0.0207(5) Uani 1 1 d . . . . .
C53 C 0.4147(2) 0.1660(2) 0.32399(15) 0.0232(5) Uani 1 1 d . . . . .
H53 H 0.408675 0.090534 0.338534 0.028 Uiso 1 1 calc R U . . .
C54 C 0.3739(2) 0.2398(2) 0.37402(15) 0.0214(5) Uani 1 1 d . . . . .
C55 C 0.3815(2) 0.3510(2) 0.35212(14) 0.0194(5) Uani 1 1 d . . . . .
H55 H 0.350938 0.399829 0.387133 0.023 Uiso 1 1 calc R U . . .
C56 C 0.3247(3) 0.1992(2) 0.45289(16) 0.0285(6) Uani 1 1 d D . . . .
C57 C 0.5024(3) 0.1284(2) 0.19653(16) 0.0291(6) Uani 1 1 d D . . . .
B1 B 0.4537(2) 0.5203(2) 0.25741(15) 0.0167(5) Uani 1 1 d . . . . .
F1B F -0.0273(10) 0.675(2) 0.4310(11) 0.099(10) Uani 0.257(14) 1 d D . P C 2
F5B F 0.4345(7) 0.8815(8) 0.3628(7) 0.057(3) Uani 0.295(9) 1 d D . P A 2
F4B F 0.3380(17) 0.8322(9) 0.4678(6) 0.090(5) Uani 0.295(9) 1 d D . P A 2
F23B F 0.5846(14) 0.1557(15) 0.1414(8) 0.065(4) Uani 0.52(4) 1 d D . P B 2
F19B F 0.2249(18) 0.174(3) 0.4648(16) 0.056(7) Uani 0.088(4) 1 d D . P F 2
F20B F 0.321(4) 0.258(2) 0.5017(12) 0.063(7) Uani 0.088(4) 1 d D . P F 2
F21B F 0.3846(18) 0.0976(14) 0.4701(11) 0.039(5) Uani 0.088(4) 1 d D U P F 2
F22B F 0.532(2) 0.0266(9) 0.2204(9) 0.082(5) Uani 0.52(4) 1 d D . P B 2
C14 C 0.0581(4) 1.0757(4) 0.3557(3) 0.0665(14) Uani 1 1 d . . . . .
H14 H 0.065158 1.001774 0.348604 0.080 Uiso 1 1 calc R U . . .
C15 C -0.0342(4) 1.1229(5) 0.4094(3) 0.0732(16) Uani 1 1 d . . . . .
H15 H -0.089558 1.080228 0.439449 0.088 Uiso 1 1 calc R U . . .
C16 C -0.0402(5) 1.2298(6) 0.4159(3) 0.0783(17) Uani 1 1 d . . . . .
H16 H -0.100562 1.261251 0.451148 0.094 Uiso 1 1 calc R U . . .
C17 C 0.0357(6) 1.2915(5) 0.3745(4) 0.0845(18) Uani 1 1 d . . . . .
H17 H 0.027474 1.366159 0.380282 0.101 Uiso 1 1 calc R U . . .
C18 C 0.1234(4) 1.2510(5) 0.3249(4) 0.0774(16) Uani 1 1 d . . . . .
H18 H 0.176968 1.296848 0.296515 0.093 Uiso 1 1 calc R U . . .
C19 C 0.1369(4) 1.1445(4) 0.3147(3) 0.0625(12) Uani 1 1 d . . . . .
H19 H 0.200014 1.116690 0.279586 0.075 Uiso 1 1 calc R U . . .
C20 C 0.8022(10) 0.9592(9) 0.0703(6) 0.080(3) Uani 0.5 1 d D . P G -1
H20 H 0.725838 0.967398 0.097010 0.096 Uiso 0.5 1 calc R U P G -1
C21 C 0.8576(9) 0.8603(9) 0.0584(5) 0.078(3) Uani 0.5 1 d D . P G -1
H21 H 0.820508 0.797618 0.077243 0.094 Uiso 0.5 1 calc R U P G -1
C22 C 0.9695(9) 0.8489(8) 0.0184(6) 0.073(3) Uani 0.5 1 d D . P G -1
H22 H 1.006969 0.777293 0.012902 0.087 Uiso 0.5 1 calc R U P G -1
C23 C 1.0271(16) 0.9325(17) -0.0127(11) 0.073(4) Uani 0.5 1 d D . P G -1
H23 H 1.101692 0.922973 -0.042037 0.087 Uiso 0.5 1 calc R U P G -1
C24 C 0.9682(18) 1.0375(16) 0.0016(10) 0.089(8) Uani 0.5 1 d D . P G -1
H24 H 1.004288 1.100828 -0.017456 0.107 Uiso 0.5 1 calc R U P G -1
C25 C 0.8574(12) 1.0469(9) 0.0436(6) 0.081(4) Uani 0.5 1 d D . P G -1
H25 H 0.819796 1.116862 0.053590 0.098 Uiso 0.5 1 calc R U P G -1
F8B F 0.6103(16) 0.478(3) 0.4910(11) 0.040(6) Uani 0.072(4) 1 d D . P D 2
F7B F 0.770(3) 0.3885(19) 0.4526(14) 0.043(6) Uani 0.072(4) 1 d D . P D 2
F9B F 0.762(3) 0.552(3) 0.451(2) 0.054(8) Uani 0.072(4) 1 d D . P D 2
F17B F 0.4388(19) 0.9161(16) 0.043(2) 0.086(8) Uani 0.146(9) 1 d D . P E 2
F16B F 0.5721(18) 0.822(2) -0.0273(9) 0.053(5) Uani 0.146(9) 1 d D . P E 2
F18B F 0.5978(18) 0.8421(16) 0.0685(10) 0.052(5) Uani 0.146(9) 1 d D . P E 2

loop_
_atom_site_aniso_label
_atom_site_aniso_U_11
_atom_site_aniso_U_22
_atom_site_aniso_U_33
_atom_site_aniso_U_23
_atom_site_aniso_U_13
_atom_site_aniso_U_12
Sb1 0.02369(10) 0.01831(10) 0.03101(11) -0.00486(7) -0.00467(7) -0.00271(7)
Cl1 0.0394(4) 0.0292(4) 0.0300(4) -0.0011(3) -0.0143(3) 0.0017(3)
N1 0.0257(13) 0.0207(12) 0.0462(16) -0.0101(11) 0.0049(11) -0.0020(10)
N2 0.0229(11) 0.0166(11) 0.0319(13) -0.0052(9) -0.0036(10) -0.0030(9)
C1 0.043(2) 0.037(2) 0.076(3) -0.0117(19) 0.023(2) -0.0146(17)
C2 0.0331(17) 0.0327(18) 0.058(2) -0.0128(16) 0.0087(16) -0.0098(14)
C3 0.0284(17) 0.0369(19) 0.067(3) -0.0163(18) 0.0137(16) -0.0050(14)
C4 0.0311(17) 0.0293(17) 0.054(2) -0.0114(15) 0.0044(15) -0.0008(13)
C5 0.0265(15) 0.0198(14) 0.0415(18) -0.0093(12) 0.0000(13) -0.0008(11)
C6 0.0280(15) 0.0196(13) 0.0359(16) -0.0061(12) -0.0055(12) -0.0007(11)
C7 0.0231(13) 0.0164(12) 0.0339(15) -0.0053(11) -0.0058(11) -0.0014(10)
C8 0.0254(14) 0.0206(13) 0.0336(16) -0.0012(11) -0.0067(12) -0.0017(11)
C9 0.0244(14) 0.0235(14) 0.0314(15) -0.0027(12) -0.0032(11) -0.0020(11)
C10 0.0204(13) 0.0235(14) 0.0269(14) -0.0036(11) -0.0058(11) -0.0009(10)
C11 0.0252(14) 0.0277(15) 0.0365(17) -0.0108(13) -0.0045(12) -0.0006(12)
C12 0.0325(16) 0.0221(15) 0.049(2) -0.0064(13) -0.0029(14) -0.0063(12)
C13 0.0345(18) 0.0299(18) 0.072(3) -0.0167(18) 0.0083(17) 0.0043(14)
F6B 0.045(4) 0.024(3) 0.130(11) -0.032(4) -0.040(5) 0.004(3)
F24B 0.070(7) 0.138(13) 0.110(10) -0.101(9) -0.056(7) 0.038(6)
F3B 0.024(5) 0.057(4) 0.121(13) -0.003(6) -0.008(6) -0.018(4)
F2B 0.040(9) 0.121(15) 0.069(7) 0.034(8) -0.035(7) -0.031(9)
F2A 0.025(2) 0.131(6) 0.083(3) -0.070(4) -0.0077(18) -0.016(3)
F1A 0.0199(16) 0.057(2) 0.109(4) -0.032(3) -0.0103(19) 0.0058(14)
F3A 0.036(2) 0.100(5) 0.082(4) 0.042(4) -0.011(2) -0.038(3)
F4A 0.060(2) 0.063(3) 0.091(4) -0.061(3) 0.013(2) -0.018(2)
F5A 0.046(2) 0.074(3) 0.180(7) -0.096(4) -0.055(4) 0.015(2)
F6A 0.259(10) 0.041(3) 0.074(3) 0.009(2) -0.039(5) -0.084(4)
F7A 0.092(2) 0.0403(13) 0.0277(11) 0.0075(9) -0.0253(12) -0.0261(13)
F8A 0.0531(14) 0.0556(16) 0.0315(12) -0.0224(11) -0.0137(10) 0.0061(12)
F9A 0.0309(12) 0.102(2) 0.0355(13) -0.0144(15) -0.0165(10) -0.0160(14)
F10 0.0247(10) 0.0491(13) 0.0655(15) 0.0031(11) 0.0097(9) 0.0025(9)
F11 0.0463(12) 0.0453(12) 0.0494(12) -0.0101(10) 0.0077(9) -0.0295(10)
F12 0.0348(11) 0.0798(16) 0.0309(10) -0.0135(10) 0.0053(8) -0.0216(11)
F13 0.0604(13) 0.0605(14) 0.0251(10) -0.0115(9) -0.0152(9) -0.0161(11)
F14 0.0294(11) 0.098(2) 0.0734(16) -0.0513(15) -0.0175(11) 0.0024(11)
F15 0.117(2) 0.0342(11) 0.0665(15) 0.0072(10) -0.0654(16) -0.0312(13)
F16A 0.0598(17) 0.0186(11) 0.0529(19) 0.0071(11) -0.0208(14) -0.0074(10)
F17A 0.146(4) 0.0343(16) 0.0356(15) 0.0070(12) -0.029(2) -0.053(2)
F18A 0.0414(18) 0.0350(16) 0.104(3) 0.011(2) 0.0266(19) -0.0116(14)
F19A 0.139(3) 0.0454(16) 0.0280(12) -0.0030(11) 0.0063(16) -0.066(2)
F20A 0.0447(14) 0.0514(15) 0.0290(12) 0.0018(10) 0.0090(10) -0.0022(11)
F21A 0.0464(14) 0.078(2) 0.0206(11) 0.0094(11) -0.0112(9) -0.0139(13)
F22A 0.135(9) 0.037(5) 0.039(4) -0.028(4) -0.048(5) 0.049(7)
F23A 0.107(9) 0.023(3) 0.017(4) -0.004(3) 0.005(4) -0.010(4)
F24A 0.052(5) 0.081(7) 0.077(6) -0.062(5) 0.004(5) -0.035(6)
C26 0.0215(12) 0.0148(11) 0.0167(12) 0.0012(9) -0.0070(9) -0.0035(9)
C27 0.0211(12) 0.0153(12) 0.0228(13) -0.0014(10) -0.0061(10) -0.0036(10)
C28 0.0298(14) 0.0136(12) 0.0263(14) -0.0036(10) -0.0081(11) -0.0006(10)
C29 0.0252(14) 0.0223(13) 0.0258(14) -0.0060(11) -0.0072(11) 0.0053(11)
C30 0.0191(13) 0.0292(14) 0.0242(14) -0.0048(11) -0.0056(10) -0.0015(11)
C31 0.0218(13) 0.0224(13) 0.0215(13) -0.0040(10) -0.0064(10) -0.0049(10)
C32 0.0215(14) 0.053(2) 0.0431(19) -0.0151(16) -0.0062(13) -0.0021(14)
C33 0.0376(16) 0.0217(14) 0.0474(18) -0.0138(13) -0.0063(14) -0.0026(12)
C34 0.0192(12) 0.0156(12) 0.0179(12) -0.0035(9) -0.0034(9) -0.0019(9)
C35 0.0233(13) 0.0167(12) 0.0191(12) -0.0036(10) -0.0031(10) -0.0030(10)
C36 0.0255(13) 0.0206(13) 0.0214(13) -0.0005(10) -0.0008(10) -0.0060(11)
C37 0.0294(14) 0.0207(13) 0.0168(12) 0.0003(10) -0.0035(10) -0.0013(11)
C38 0.0233(13) 0.0186(12) 0.0215(13) -0.0044(10) -0.0054(10) 0.0000(10)
C39 0.0227(13) 0.0155(12) 0.0217(13) -0.0027(10) -0.0058(10) -0.0024(10)
C40 0.0349(16) 0.0288(15) 0.0271(15) -0.0039(12) -0.0128(12) -0.0051(12)
C41 0.0468(18) 0.0264(15) 0.0248(14) 0.0040(11) -0.0064(12) -0.0145(13)
C42 0.0187(12) 0.0124(11) 0.0209(12) -0.0035(9) -0.0037(10) -0.0029(9)
C43 0.0246(13) 0.0178(12) 0.0199(13) -0.0049(10) -0.0039(10) -0.0026(10)
C44 0.0233(13) 0.0180(12) 0.0270(14) -0.0054(11) -0.0007(11) -0.0059(10)
C45 0.0215(13) 0.0204(13) 0.0321(15) -0.0061(11) -0.0083(11) -0.0034(10)
C46 0.0245(13) 0.0169(12) 0.0240(13) -0.0053(10) -0.0081(10) -0.0039(10)
C47 0.0201(12) 0.0139(11) 0.0202(12) -0.0036(9) -0.0032(10) -0.0033(9)
C48 0.0292(14) 0.0288(15) 0.0273(15) -0.0049(11) -0.0125(11) -0.0075(12)
C49 0.0239(14) 0.0307(15) 0.0313(16) -0.0045(12) -0.0004(12) -0.0079(12)
C50 0.0182(12) 0.0144(11) 0.0219(13) -0.0014(9) -0.0078(10) -0.0044(9)
C51 0.0231(13) 0.0175(12) 0.0188(12) -0.0006(10) -0.0068(10) -0.0033(10)
C52 0.0280(14) 0.0151(12) 0.0216(13) -0.0044(10) -0.0093(10) -0.0031(10)
C53 0.0326(15) 0.0162(12) 0.0234(14) -0.0010(10) -0.0091(11) -0.0081(11)
C54 0.0265(13) 0.0193(13) 0.0203(13) 0.0006(10) -0.0075(10) -0.0088(10)
C55 0.0226(12) 0.0183(12) 0.0192(12) -0.0038(10) -0.0056(10) -0.0061(10)
C56 0.0421(17) 0.0219(13) 0.0228(14) -0.0017(11) -0.0049(12) -0.0137(12)
C57 0.0457(18) 0.0200(13) 0.0233(14) -0.0051(11) -0.0090(12) -0.0051(12)
B1 0.0202(13) 0.0142(13) 0.0152(13) -0.0001(10) -0.0031(10) -0.0043(10)
F1B 0.035(6) 0.18(2) 0.107(10) -0.110(15) 0.027(7) -0.044(10)
F5B 0.045(3) 0.035(5) 0.099(7) -0.044(5) 0.007(4) -0.020(3)
F4B 0.186(14) 0.049(6) 0.058(3) 0.000(4) -0.048(5) -0.055(8)
F23B 0.058(5) 0.050(6) 0.081(7) -0.044(5) 0.033(4) -0.025(4)
F19B 0.049(4) 0.058(12) 0.058(15) 0.035(11) -0.020(6) -0.029(6)
F20B 0.13(2) 0.036(9) 0.029(7) -0.007(7) -0.014(10) -0.033(10)
F21B 0.043(7) 0.031(4) 0.029(8) 0.013(4) 0.008(6) -0.009(4)
F22B 0.194(13) 0.016(3) 0.031(5) -0.008(3) -0.021(5) -0.006(5)
C14 0.072(3) 0.054(3) 0.088(4) 0.002(2) -0.058(3) -0.001(2)
C15 0.058(3) 0.104(4) 0.059(3) 0.023(3) -0.038(2) -0.014(3)
C16 0.089(4) 0.098(5) 0.054(3) -0.019(3) -0.043(3) 0.020(3)
C17 0.090(4) 0.090(4) 0.101(5) -0.022(4) -0.069(4) -0.006(4)
C18 0.054(3) 0.073(3) 0.123(5) -0.007(3) -0.055(3) -0.011(3)
C19 0.039(2) 0.070(3) 0.079(3) -0.004(2) -0.027(2) 0.004(2)
C20 0.091(8) 0.085(8) 0.059(6) -0.027(6) -0.016(6) 0.012(7)
C21 0.093(8) 0.080(7) 0.055(6) -0.014(5) -0.024(5) 0.020(6)
C22 0.090(8) 0.063(6) 0.069(6) -0.037(5) -0.035(6) 0.031(6)
C23 0.076(9) 0.101(12) 0.054(8) -0.033(8) -0.019(7) -0.016(7)
C24 0.128(17) 0.097(17) 0.067(10) -0.005(11) -0.069(12) -0.021(12)
C25 0.115(10) 0.072(7) 0.073(7) -0.052(6) -0.044(7) 0.022(7)
F8B 0.028(4) 0.073(16) 0.023(6) 0.002(8) -0.016(4) -0.007(6)
F7B 0.062(10) 0.042(5) 0.021(12) -0.006(6) -0.015(8) 0.013(6)
F9B 0.050(11) 0.052(10) 0.08(2) -0.023(14) -0.025(13) -0.020(8)
F17B 0.056(7) 0.036(5) 0.132(18) 0.022(8) 0.016(9) -0.004(5)
F16B 0.047(8) 0.085(12) 0.033(3) -0.008(6) 0.005(4) -0.049(8)
F18B 0.083(7) 0.047(10) 0.037(7) 0.031(7) -0.031(7) -0.051(7)

loop_
_atom_type_symbol
_atom_type_description
_atom_type_scat_dispersion_real
_atom_type_scat_dispersion_imag
_atom_type_scat_source
C C 0.0033 0.0016 'International Tables Vol C Tables 4.2.6.8 and 6.1.1.4'
H H 0.0000 0.0000 'International Tables Vol C Tables 4.2.6.8 and 6.1.1.4'
B B 0.0013 0.0007 'International Tables Vol C Tables 4.2.6.8 and 6.1.1.4'
Cl Cl 0.1484 0.1585 'International Tables Vol C Tables 4.2.6.8 and 6.1.1.4'
F F 0.0171 0.0103 'International Tables Vol C Tables 4.2.6.8 and 6.1.1.4'
N N 0.0061 0.0033 'International Tables Vol C Tables 4.2.6.8 and 6.1.1.4'
Sb Sb -0.5866 1.5461 'International Tables Vol C Tables 4.2.6.8 and 6.1.1.4'

loop_
_geom_angle_atom_site_label_1
_geom_angle_atom_site_label_2
_geom_angle_atom_site_label_3
_geom_angle
_geom_angle_site_symmetry_1
_geom_angle_site_symmetry_3
_geom_angle_publ_flag
N1 Sb1 Cl1 95.25(9) . . ?
N2 Sb1 Cl1 94.04(7) . . ?
N2 Sb1 N1 87.51(10) . . ?
C2 N1 Sb1 122.9(2) . . ?
C2 N1 C5 108.1(3) . . ?
C5 N1 Sb1 127.8(2) . . ?
C7 N2 Sb1 128.71(19) . . ?
C10 N2 Sb1 122.90(18) . . ?
C10 N2 C7 108.4(2) . . ?
H1A C1 H1B 109.5 . . ?
H1A C1 H1C 109.5 . . ?
H1B C1 H1C 109.5 . . ?
C2 C1 H1A 109.5 . . ?
C2 C1 H1B 109.5 . . ?
C2 C1 H1C 109.5 . . ?
N1 C2 C1 121.9(3) . . ?
N1 C2 C3 109.1(3) . . ?
C3 C2 C1 129.1(3) . . ?
C2 C3 H3 125.7 . . ?
C2 C3 C4 108.6(3) . . ?
C4 C3 H3 125.7 . . ?
C3 C4 C5 106.5(3) . . ?
C3 C4 C13 127.4(3) . . ?
C5 C4 C13 126.1(3) . . ?
N1 C5 C4 107.7(3) . . ?
C6 C5 N1 124.1(3) . . ?
C6 C5 C4 128.2(3) . . ?
C5 C6 H6 116.5 . . ?
C5 C6 C7 127.0(3) . . ?
C7 C6 H6 116.5 . . ?
N2 C7 C8 107.7(2) . . ?
C6 C7 N2 123.8(3) . . ?
C6 C7 C8 128.3(3) . . ?
C7 C8 C12 125.7(3) . . ?
C9 C8 C7 106.5(2) . . ?
C9 C8 C12 127.8(3) . . ?
C8 C9 H9 125.6 . . ?
C8 C9 C10 108.9(3) . . ?
C10 C9 H9 125.6 . . ?
N2 C10 C9 108.6(2) . . ?
N2 C10 C11 121.4(2) . . ?
C9 C10 C11 130.0(3) . . ?
C10 C11 H11A 109.5 . . ?
C10 C11 H11B 109.5 . . ?
C10 C11 H11C 109.5 . . ?
H11A C11 H11B 109.5 . . ?
H11A C11 H11C 109.5 . . ?
H11B C11 H11C 109.5 . . ?
C8 C12 H12A 109.5 . . ?
C8 C12 H12B 109.5 . . ?
C8 C12 H12C 109.5 . . ?
H12A C12 H12B 109.5 . . ?
H12A C12 H12C 109.5 . . ?
H12B C12 H12C 109.5 . . ?
C4 C13 H13A 109.5 . . ?
C4 C13 H13B 109.5 . . ?
C4 C13 H13C 109.5 . . ?
H13A C13 H13B 109.5 . . ?
H13A C13 H13C 109.5 . . ?
H13B C13 H13C 109.5 . . ?
C27 C26 B1 122.9(2) . . ?
C31 C26 C27 115.7(2) . . ?
C31 C26 B1 121.1(2) . . ?
C26 C27 H27 119.0 . . ?
C28 C27 C26 122.1(2) . . ?
C28 C27 H27 119.0 . . ?
C27 C28 C33 119.3(3) . . ?
C29 C28 C27 121.4(3) . . ?
C29 C28 C33 119.3(3) . . ?
C28 C29 H29 121.1 . . ?
C28 C29 C30 117.8(3) . . ?
C30 C29 H29 121.1 . . ?
C29 C30 C31 120.8(3) . . ?
C29 C30 C32 119.4(3) . . ?
C31 C30 C32 119.7(3) . . ?
C26 C31 H31 118.9 . . ?
C30 C31 C26 122.3(2) . . ?
C30 C31 H31 118.9 . . ?
F3B C32 C30 110.9(5) . . ?
F2B C32 F3B 91.2(12) . . ?
F2B C32 C30 118.5(10) . . ?
F2A C32 F1A 102.2(4) . . ?
F2A C32 C30 111.2(4) . . ?
F1A C32 C30 110.6(3) . . ?
F3A C32 F2A 112.0(5) . . ?
F3A C32 F1A 106.4(4) . . ?
F3A C32 C30 113.6(3) . . ?
F1B C32 F3B 99.8(11) . . ?
F1B C32 F2B 112.1(13) . . ?
F1B C32 C30 118.8(6) . . ?
F6B C33 C28 117.5(4) . . ?
F6B C33 F5B 101.2(7) . . ?
F6B C33 F4B 102.8(9) . . ?
F4A C33 C28 112.0(3) . . ?
F5A C33 F4A 105.6(4) . . ?
F5A C33 F6A 112.6(5) . . ?
F5A C33 C28 113.3(3) . . ?
F6A C33 F4A 104.2(5) . . ?
F6A C33 C28 108.8(3) . . ?
F5B C33 C28 115.6(4) . . ?
F4B C33 C28 113.5(5) . . ?
F4B C33 F5B 104.4(9) . . ?
C35 C34 B1 120.1(2) . . ?
C39 C34 C35 115.5(2) . . ?
C39 C34 B1 124.0(2) . . ?
C34 C35 H35 118.7 . . ?
C36 C35 C34 122.7(2) . . ?
C36 C35 H35 118.7 . . ?
C35 C36 C37 120.7(2) . . ?
C35 C36 C41 119.6(3) . . ?
C37 C36 C41 119.7(3) . . ?
C36 C37 H37 120.8 . . ?
C36 C37 C38 118.3(2) . . ?
C38 C37 H37 120.8 . . ?
C37 C38 C39 120.5(2) . . ?
C37 C38 C40 119.1(2) . . ?
C39 C38 C40 120.4(2) . . ?
C34 C39 C38 122.3(2) . . ?
C34 C39 H39 118.8 . . ?
C38 C39 H39 118.8 . . ?
F13 C40 F15 105.6(3) . . ?
F13 C40 C38 113.1(3) . . ?
F14 C40 F13 105.7(3) . . ?
F14 C40 F15 107.4(3) . . ?
F14 C40 C38 111.9(3) . . ?
F15 C40 C38 112.6(2) . . ?
F16A C41 C36 111.6(3) . . ?
F17A C41 F16A 103.1(3) . . ?
F17A C41 C36 112.9(3) . . ?
F18A C41 F16A 105.6(3) . . ?
F18A C41 F17A 109.2(4) . . ?
F18A C41 C36 113.7(3) . . ?
F17B C41 C36 118.6(12) . . ?
F17B C41 F16B 110.9(19) . . ?
F17B C41 F18B 114.0(18) . . ?
F16B C41 C36 105.2(10) . . ?
F18B C41 C36 111.3(7) . . ?
F18B C41 F16B 93.7(11) . . ?
C43 C42 B1 124.6(2) . . ?
C47 C42 C43 116.0(2) . . ?
C47 C42 B1 119.3(2) . . ?
C42 C43 H43 119.3 . . ?
C44 C43 C42 121.4(3) . . ?
C44 C43 H43 119.3 . . ?
C43 C44 C49 120.8(3) . . ?
C45 C44 C43 121.4(3) . . ?
C45 C44 C49 117.8(3) . . ?
C44 C45 H45 121.0 . . ?
C44 C45 C46 118.1(3) . . ?
C46 C45 H45 121.0 . . ?
C45 C46 C48 120.9(2) . . ?
C47 C46 C45 120.3(3) . . ?
C47 C46 C48 118.8(2) . . ?
C42 C47 H47 118.6 . . ?
C46 C47 C42 122.8(2) . . ?
C46 C47 H47 118.6 . . ?
F7A C48 F8A 104.2(3) . . ?
F7A C48 C46 112.1(2) . . ?
F8A C48 C46 111.8(2) . . ?
F9A C48 F7A 108.1(3) . . ?
F9A C48 F8A 105.7(3) . . ?
F9A C48 C46 114.2(3) . . ?
F8B C48 C46 119.9(11) . . ?
F8B C48 F7B 107(2) . . ?
F8B C48 F9B 112(2) . . ?
F7B C48 C46 106.6(11) . . ?
F9B C48 C46 110.0(19) . . ?
F9B C48 F7B 99(2) . . ?
F10 C49 C44 112.0(3) . . ?
F11 C49 F10 105.2(2) . . ?
F11 C49 C44 111.9(2) . . ?
F12 C49 F10 107.0(3) . . ?
F12 C49 F11 106.7(3) . . ?
F12 C49 C44 113.6(2) . . ?
C51 C50 B1 121.8(2) . . ?
C55 C50 C51 116.5(2) . . ?
C55 C50 B1 121.4(2) . . ?
C50 C51 H51 119.3 . . ?
C52 C51 C50 121.5(2) . . ?
C52 C51 H51 119.3 . . ?
C51 C52 C57 120.2(2) . . ?
C53 C52 C51 121.3(2) . . ?
C53 C52 C57 118.4(2) . . ?
C52 C53 H53 121.1 . . ?
C52 C53 C54 117.9(2) . . ?
C54 C53 H53 121.1 . . ?
C53 C54 C55 120.9(2) . . ?
C53 C54 C56 119.5(2) . . ?
C55 C54 C56 119.6(2) . . ?
C50 C55 H55 119.0 . . ?
C54 C55 C50 121.9(2) . . ?
C54 C55 H55 119.0 . . ?
F19A C56 F20A 106.3(3) . . ?
F19A C56 F21A 108.0(3) . . ?
F19A C56 C54 113.7(2) . . ?
F20A C56 C54 112.9(3) . . ?
F21A C56 F20A 104.1(3) . . ?
F21A C56 C54 111.1(2) . . ?
F19B C56 C54 114.1(12) . . ?
F19B C56 F21B 100.9(17) . . ?
F20B C56 C54 118.9(12) . . ?
F20B C56 F19B 105(2) . . ?
F20B C56 F21B 109(2) . . ?
F21B C56 C54 107.1(8) . . ?
F24B C57 C52 109.6(8) . . ?
F22A C57 C52 109.8(7) . . ?
F23A C57 F22A 106.8(12) . . ?
F23A C57 C52 112.9(8) . . ?
F24A C57 F22A 105.1(10) . . ?
F24A C57 F23A 108.5(10) . . ?
F24A C57 C52 113.3(8) . . ?
F23B C57 F24B 102.1(11) . . ?
F23B C57 C52 114.9(7) . . ?
F22B C57 F24B 105.5(10) . . ?
F22B C57 C52 117.5(8) . . ?
F22B C57 F23B 105.8(11) . . ?
C26 B1 C42 110.3(2) . . ?
C26 B1 C50 111.7(2) . . ?
C34 B1 C26 103.2(2) . . ?
C34 B1 C42 113.5(2) . . ?
C34 B1 C50 114.1(2) . . ?
C50 B1 C42 104.2(2) . . ?
C15 C14 H14 121.7 . . ?
C19 C14 H14 121.7 . . ?
C19 C14 C15 116.6(5) . . ?
C14 C15 H15 120.7 . . ?
C16 C15 C14 118.6(5) . . ?
C16 C15 H15 120.7 . . ?
C15 C16 H16 119.0 . . ?
C17 C16 C15 122.1(6) . . ?
C17 C16 H16 119.0 . . ?
C16 C17 H17 119.3 . . ?
C16 C17 C18 121.4(6) . . ?
C18 C17 H17 119.3 . . ?
C17 C18 H18 119.6 . . ?
C17 C18 C19 120.8(6) . . ?
C19 C18 H18 119.6 . . ?
C14 C19 H19 119.8 . . ?
C18 C19 C14 120.5(5) . . ?
C18 C19 H19 119.8 . . ?
C21 C20 H20 120.7 . . ?
C21 C20 C25 118.5(11) . . ?
C25 C20 H20 120.7 . . ?
C20 C21 H21 119.8 . . ?
C20 C21 C22 120.5(11) . . ?
C22 C21 H21 119.8 . . ?
C21 C22 H22 118.0 . . ?
C23 C22 C21 124.0(11) . . ?
C23 C22 H22 118.0 . . ?
C22 C23 H23 122.4 . . ?
C22 C23 C24 115.1(12) . . ?
C24 C23 H23 122.4 . . ?
C23 C24 H24 120.1 . . ?
C25 C24 C23 119.9(12) . . ?
C25 C24 H24 120.1 . . ?
C20 C25 C24 121.9(11) . . ?
C20 C25 H25 119.1 . . ?
C24 C25 H25 119.1 . . ?

loop_
_geom_bond_atom_site_label_1
_geom_bond_atom_site_label_2
_geom_bond_distance
_geom_bond_site_symmetry_2
_geom_bond_publ_flag
Sb1 Cl1 2.3684(9) . ?
Sb1 N1 2.057(2) . ?
Sb1 N2 2.056(2) . ?
N1 C2 1.361(4) . ?
N1 C5 1.406(4) . ?
N2 C7 1.400(3) . ?
N2 C10 1.366(4) . ?
C1 H1A 0.9800 . ?
C1 H1B 0.9800 . ?
C1 H1C 0.9800 . ?
C1 C2 1.495(5) . ?
C2 C3 1.392(5) . ?
C3 H3 0.9500 . ?
C3 C4 1.394(5) . ?
C4 C5 1.419(4) . ?
C4 C13 1.496(5) . ?
C5 C6 1.379(4) . ?
C6 H6 0.9500 . ?
C6 C7 1.381(4) . ?
C7 C8 1.426(4) . ?
C8 C9 1.385(4) . ?
C8 C12 1.500(4) . ?
C9 H9 0.9500 . ?
C9 C10 1.399(4) . ?
C10 C11 1.488(4) . ?
C11 H11A 0.9800 . ?
C11 H11B 0.9800 . ?
C11 H11C 0.9800 . ?
C12 H12A 0.9800 . ?
C12 H12B 0.9800 . ?
C12 H12C 0.9800 . ?
C13 H13A 0.9800 . ?
C13 H13B 0.9800 . ?
C13 H13C 0.9800 . ?
F6B C33 1.278(8) . ?
F24B C57 1.335(10) . ?
F3B C32 1.466(11) . ?
F2B C32 1.256(14) . ?
F2A C32 1.324(6) . ?
F1A C32 1.369(5) . ?
F3A C32 1.259(5) . ?
F4A C33 1.333(5) . ?
F5A C33 1.275(5) . ?
F6A C33 1.311(5) . ?
F7A C48 1.333(4) . ?
F8A C48 1.349(4) . ?
F9A C48 1.320(3) . ?
F10 C49 1.345(4) . ?
F11 C49 1.336(4) . ?
F12 C49 1.329(4) . ?
F13 C40 1.328(4) . ?
F14 C40 1.327(4) . ?
F15 C40 1.336(4) . ?
F16A C41 1.357(4) . ?
F17A C41 1.324(4) . ?
F18A C41 1.298(4) . ?
F19A C56 1.322(3) . ?
F20A C56 1.337(4) . ?
F21A C56 1.336(4) . ?
F22A C57 1.326(9) . ?
F23A C57 1.316(9) . ?
F24A C57 1.310(9) . ?
C26 C27 1.400(4) . ?
C26 C31 1.396(4) . ?
C26 B1 1.638(4) . ?
C27 H27 0.9500 . ?
C27 C28 1.389(4) . ?
C28 C29 1.379(4) . ?
C28 C33 1.502(4) . ?
C29 H29 0.9500 . ?
C29 C30 1.386(4) . ?
C30 C31 1.394(4) . ?
C30 C32 1.495(4) . ?
C31 H31 0.9500 . ?
C32 F1B 1.251(10) . ?
C33 F5B 1.345(8) . ?
C33 F4B 1.306(9) . ?
C34 C35 1.404(4) . ?
C34 C39 1.397(3) . ?
C34 B1 1.636(4) . ?
C35 H35 0.9500 . ?
C35 C36 1.384(4) . ?
C36 C37 1.384(4) . ?
C36 C41 1.507(4) . ?
C37 H37 0.9500 . ?
C37 C38 1.388(4) . ?
C38 C39 1.398(4) . ?
C38 C40 1.496(4) . ?
C39 H39 0.9500 . ?
C41 F17B 1.235(15) . ?
C41 F16B 1.389(15) . ?
C41 F18B 1.341(13) . ?
C42 C43 1.402(4) . ?
C42 C47 1.399(4) . ?
C42 B1 1.644(4) . ?
C43 H43 0.9500 . ?
C43 C44 1.399(4) . ?
C44 C45 1.382(4) . ?
C44 C49 1.501(4) . ?
C45 H45 0.9500 . ?
C45 C46 1.395(4) . ?
C46 C47 1.387(4) . ?
C46 C48 1.498(4) . ?
C47 H47 0.9500 . ?
C48 F8B 1.270(17) . ?
C48 F7B 1.374(17) . ?
C48 F9B 1.311(17) . ?
C50 C51 1.405(4) . ?
C50 C55 1.400(4) . ?
C50 B1 1.639(4) . ?
C51 H51 0.9500 . ?
C51 C52 1.394(4) . ?
C52 C53 1.390(4) . ?
C52 C57 1.498(4) . ?
C53 H53 0.9500 . ?
C53 C54 1.390(4) . ?
C54 C55 1.398(4) . ?
C54 C56 1.497(4) . ?
C55 H55 0.9500 . ?
C56 F19B 1.281(16) . ?
C56 F20B 1.271(16) . ?
C56 F21B 1.392(15) . ?
C57 F23B 1.303(9) . ?
C57 F22B 1.301(10) . ?
C14 H14 0.9500 . ?
C14 C15 1.445(8) . ?
C14 C19 1.404(7) . ?
C15 H15 0.9500 . ?
C15 C16 1.361(8) . ?
C16 H16 0.9500 . ?
C16 C17 1.326(9) . ?
C17 H17 0.9500 . ?
C17 C18 1.338(8) . ?
C18 H18 0.9500 . ?
C18 C19 1.365(7) . ?
C19 H19 0.9500 . ?
C20 H20 0.9500 . ?
C20 C21 1.341(12) . ?
C20 C25 1.351(13) . ?
C21 H21 0.9500 . ?
C21 C22 1.398(12) . ?
C22 H22 0.9500 . ?
C22 C23 1.336(15) . ?
C23 H23 0.9500 . ?
C23 C24 1.431(14) . ?
C24 H24 0.9500 . ?
C24 C25 1.397(16) . ?
C25 H25 0.9500 . ?

loop_
_geom_torsion_atom_site_label_1
_geom_torsion_atom_site_label_2
_geom_torsion_atom_site_label_3
_geom_torsion_atom_site_label_4
_geom_torsion
_geom_torsion_site_symmetry_1
_geom_torsion_site_symmetry_2
_geom_torsion_site_symmetry_3
_geom_torsion_site_symmetry_4
_geom_torsion_publ_flag
Sb1 N1 C2 C1 -13.5(6) . . . . ?
Sb1 N1 C2 C3 167.9(3) . . . . ?
Sb1 N1 C5 C4 -167.3(2) . . . . ?
Sb1 N1 C5 C6 13.1(5) . . . . ?
Sb1 N2 C7 C6 6.7(4) . . . . ?
Sb1 N2 C7 C8 -178.3(2) . . . . ?
Sb1 N2 C10 C9 178.68(19) . . . . ?
Sb1 N2 C10 C11 -0.5(4) . . . . ?
N1 C2 C3 C4 0.5(5) . . . . ?
N1 C5 C6 C7 -6.6(6) . . . . ?
N2 C7 C8 C9 -0.9(3) . . . . ?
N2 C7 C8 C12 178.3(3) . . . . ?
C1 C2 C3 C4 -178.0(5) . . . . ?
C2 N1 C5 C4 0.3(4) . . . . ?
C2 N1 C5 C6 -179.3(3) . . . . ?
C2 C3 C4 C5 -0.3(5) . . . . ?
C2 C3 C4 C13 -179.7(4) . . . . ?
C3 C4 C5 N1 0.0(4) . . . . ?
C3 C4 C5 C6 179.6(4) . . . . ?
C4 C5 C6 C7 173.9(4) . . . . ?
C5 N1 C2 C1 178.2(4) . . . . ?
C5 N1 C2 C3 -0.5(5) . . . . ?
C5 C6 C7 N2 -3.7(5) . . . . ?
C5 C6 C7 C8 -177.6(3) . . . . ?
C6 C7 C8 C9 173.8(3) . . . . ?
C6 C7 C8 C12 -7.1(5) . . . . ?
C7 N2 C10 C9 -0.5(3) . . . . ?
C7 N2 C10 C11 -179.7(3) . . . . ?
C7 C8 C9 C10 0.6(3) . . . . ?
C8 C9 C10 N2 0.0(3) . . . . ?
C8 C9 C10 C11 179.0(3) . . . . ?
C10 N2 C7 C6 -174.1(3) . . . . ?
C10 N2 C7 C8 0.8(3) . . . . ?
C12 C8 C9 C10 -178.5(3) . . . . ?
C13 C4 C5 N1 179.5(4) . . . . ?
C13 C4 C5 C6 -1.0(7) . . . . ?
C26 C27 C28 C29 -1.2(4) . . . . ?
C26 C27 C28 C33 -179.5(3) . . . . ?
C27 C26 C31 C30 -0.4(4) . . . . ?
C27 C26 B1 C34 -96.7(3) . . . . ?
C27 C26 B1 C42 24.9(3) . . . . ?
C27 C26 B1 C50 140.3(2) . . . . ?
C27 C28 C29 C30 0.9(4) . . . . ?
C27 C28 C33 F6B 141.5(9) . . . . ?
C27 C28 C33 F4A -157.0(4) . . . . ?
C27 C28 C33 F5A -37.7(6) . . . . ?
C27 C28 C33 F6A 88.4(6) . . . . ?
C27 C28 C33 F5B 21.9(8) . . . . ?
C27 C28 C33 F4B -98.7(11) . . . . ?
C28 C29 C30 C31 -0.3(4) . . . . ?
C28 C29 C30 C32 178.1(3) . . . . ?
C29 C28 C33 F6B -36.8(9) . . . . ?
C29 C28 C33 F4A 24.7(5) . . . . ?
C29 C28 C33 F5A 144.0(5) . . . . ?
C29 C28 C33 F6A -89.9(6) . . . . ?
C29 C28 C33 F5B -156.4(8) . . . . ?
C29 C28 C33 F4B 83.0(11) . . . . ?
C29 C30 C31 C26 0.1(4) . . . . ?
C29 C30 C32 F3B -143.9(11) . . . . ?
C29 C30 C32 F2B 112.7(15) . . . . ?
C29 C30 C32 F2A 135.8(5) . . . . ?
C29 C30 C32 F1A 22.9(5) . . . . ?
C29 C30 C32 F3A -96.6(6) . . . . ?
C29 C30 C32 F1B -29.2(18) . . . . ?
C31 C26 C27 C28 1.0(4) . . . . ?
C31 C26 B1 C34 76.8(3) . . . . ?
C31 C26 B1 C42 -161.6(2) . . . . ?
C31 C26 B1 C50 -46.2(3) . . . . ?
C31 C30 C32 F3B 34.6(11) . . . . ?
C31 C30 C32 F2B -68.9(16) . . . . ?
C31 C30 C32 F2A -45.7(6) . . . . ?
C31 C30 C32 F1A -158.6(4) . . . . ?
C31 C30 C32 F3A 81.8(6) . . . . ?
C31 C30 C32 F1B 149.3(18) . . . . ?
C32 C30 C31 C26 -178.3(3) . . . . ?
C33 C28 C29 C30 179.1(3) . . . . ?
C34 C35 C36 C37 -0.5(4) . . . . ?
C34 C35 C36 C41 178.2(3) . . . . ?
C35 C34 C39 C38 2.3(4) . . . . ?
C35 C34 B1 C26 72.5(3) . . . . ?
C35 C34 B1 C42 -46.9(3) . . . . ?
C35 C34 B1 C50 -166.1(2) . . . . ?
C35 C36 C37 C38 1.9(4) . . . . ?
C35 C36 C41 F16A -142.5(3) . . . . ?
C35 C36 C41 F17A -27.0(5) . . . . ?
C35 C36 C41 F18A 98.2(4) . . . . ?
C35 C36 C41 F17B -107(2) . . . . ?
C35 C36 C41 F16B 128.7(11) . . . . ?
C35 C36 C41 F18B 28.5(13) . . . . ?
C36 C37 C38 C39 -1.3(4) . . . . ?
C36 C37 C38 C40 176.0(3) . . . . ?
C37 C36 C41 F16A 36.2(4) . . . . ?
C37 C36 C41 F17A 151.7(4) . . . . ?
C37 C36 C41 F18A -83.1(5) . . . . ?
C37 C36 C41 F17B 72(2) . . . . ?
C37 C36 C41 F16B -52.6(11) . . . . ?
C37 C36 C41 F18B -152.8(13) . . . . ?
C37 C38 C39 C34 -0.9(4) . . . . ?
C37 C38 C40 F13 37.2(4) . . . . ?
C37 C38 C40 F14 -82.0(3) . . . . ?
C37 C38 C40 F15 156.8(3) . . . . ?
C39 C34 C35 C36 -1.6(4) . . . . ?
C39 C34 B1 C26 -99.3(3) . . . . ?
C39 C34 B1 C42 141.3(2) . . . . ?
C39 C34 B1 C50 22.1(3) . . . . ?
C39 C38 C40 F13 -145.6(3) . . . . ?
C39 C38 C40 F14 95.2(3) . . . . ?
C39 C38 C40 F15 -26.0(4) . . . . ?
C40 C38 C39 C34 -178.1(3) . . . . ?
C41 C36 C37 C38 -176.7(3) . . . . ?
C42 C43 C44 C45 0.8(4) . . . . ?
C42 C43 C44 C49 -176.9(2) . . . . ?
C43 C42 C47 C46 0.6(4) . . . . ?
C43 C42 B1 C26 -134.3(2) . . . . ?
C43 C42 B1 C34 -19.1(3) . . . . ?
C43 C42 B1 C50 105.6(3) . . . . ?
C43 C44 C45 C46 -0.2(4) . . . . ?
C43 C44 C49 F10 -129.0(3) . . . . ?
C43 C44 C49 F11 113.2(3) . . . . ?
C43 C44 C49 F12 -7.7(4) . . . . ?
C44 C45 C46 C47 -0.2(4) . . . . ?
C44 C45 C46 C48 -179.4(3) . . . . ?
C45 C44 C49 F10 53.2(4) . . . . ?
C45 C44 C49 F11 -64.6(4) . . . . ?
C45 C44 C49 F12 174.5(3) . . . . ?
C45 C46 C47 C42 -0.1(4) . . . . ?
C45 C46 C48 F7A -117.7(3) . . . . ?
C45 C46 C48 F8A 125.7(3) . . . . ?
C45 C46 C48 F9A 5.7(4) . . . . ?
C45 C46 C48 F8B 177(2) . . . . ?
C45 C46 C48 F7B -61.6(16) . . . . ?
C45 C46 C48 F9B 44(2) . . . . ?
C47 C42 C43 C44 -1.0(4) . . . . ?
C47 C42 B1 C26 49.1(3) . . . . ?
C47 C42 B1 C34 164.3(2) . . . . ?
C47 C42 B1 C50 -71.0(3) . . . . ?
C47 C46 C48 F7A 63.1(4) . . . . ?
C47 C46 C48 F8A -53.5(3) . . . . ?
C47 C46 C48 F9A -173.5(3) . . . . ?
C47 C46 C48 F8B -2(2) . . . . ?
C47 C46 C48 F7B 119.1(16) . . . . ?
C47 C46 C48 F9B -135(2) . . . . ?
C48 C46 C47 C42 179.2(2) . . . . ?
C49 C44 C45 C46 177.6(2) . . . . ?
C50 C51 C52 C53 -2.1(4) . . . . ?
C50 C51 C52 C57 175.2(3) . . . . ?
C51 C50 C55 C54 0.8(4) . . . . ?
C51 C50 B1 C26 156.8(2) . . . . ?
C51 C50 B1 C34 40.3(3) . . . . ?
C51 C50 B1 C42 -84.1(3) . . . . ?
C51 C52 C53 C54 1.0(4) . . . . ?
C51 C52 C57 F24B -85.3(16) . . . . ?
C51 C52 C57 F22A 134.8(12) . . . . ?
C51 C52 C57 F23A 15.7(9) . . . . ?
C51 C52 C57 F24A -108.1(9) . . . . ?
C51 C52 C57 F23B 28.9(12) . . . . ?
C51 C52 C57 F22B 154.3(14) . . . . ?
C52 C53 C54 C55 0.9(4) . . . . ?
C52 C53 C54 C56 -177.1(3) . . . . ?
C53 C52 C57 F24B 92.1(16) . . . . ?
C53 C52 C57 F22A -47.9(12) . . . . ?
C53 C52 C57 F23A -166.9(9) . . . . ?
C53 C52 C57 F24A 69.3(9) . . . . ?
C53 C52 C57 F23B -153.7(11) . . . . ?
C53 C52 C57 F22B -28.3(14) . . . . ?
C53 C54 C55 C50 -1.8(4) . . . . ?
C53 C54 C56 F19A -23.9(4) . . . . ?
C53 C54 C56 F20A -145.2(3) . . . . ?
C53 C54 C56 F21A 98.2(3) . . . . ?
C53 C54 C56 F19B -76.6(19) . . . . ?
C53 C54 C56 F20B 158(2) . . . . ?
C53 C54 C56 F21B 34.2(12) . . . . ?
C55 C50 C51 C52 1.1(4) . . . . ?
C55 C50 B1 C26 -29.6(3) . . . . ?
C55 C50 B1 C34 -146.2(2) . . . . ?
C55 C50 B1 C42 89.5(3) . . . . ?
C55 C54 C56 F19A 158.0(3) . . . . ?
C55 C54 C56 F20A 36.8(4) . . . . ?
C55 C54 C56 F21A -79.8(4) . . . . ?
C55 C54 C56 F19B 105.3(19) . . . . ?
C55 C54 C56 F20B -20(2) . . . . ?
C55 C54 C56 F21B -143.8(12) . . . . ?
C56 C54 C55 C50 176.2(3) . . . . ?
C57 C52 C53 C54 -176.4(3) . . . . ?
B1 C26 C27 C28 174.8(2) . . . . ?
B1 C26 C31 C30 -174.3(2) . . . . ?
B1 C34 C35 C36 -174.1(2) . . . . ?
B1 C34 C39 C38 174.4(2) . . . . ?
B1 C42 C43 C44 -177.7(2) . . . . ?
B1 C42 C47 C46 177.5(2) . . . . ?
B1 C50 C51 C52 175.0(2) . . . . ?
B1 C50 C55 C54 -173.1(2) . . . . ?
C14 C15 C16 C17 0.2(7) . . . . ?
C15 C14 C19 C18 -1.4(6) . . . . ?
C15 C16 C17 C18 -1.2(8) . . . . ?
C16 C17 C18 C19 0.8(8) . . . . ?
C17 C18 C19 C14 0.6(7) . . . . ?
C19 C14 C15 C16 1.1(6) . . . . ?
C20 C21 C22 C23 -2.7(19) . . . . ?
C21 C20 C25 C24 2.7(19) . . . . ?
C21 C22 C23 C24 3.8(18) . . . . ?
C22 C23 C24 C25 -1.7(16) . . . . ?
C23 C24 C25 C20 -1.4(18) . . . . ?
C25 C20 C21 C22 -0.7(16) . . . . ?
